data_7226065
loop_
_publ_author_name
'Das, Debasis'
'Sanyal, Ria'
'Zhang, Xuepeng'
'Chakraborty, Prateeti'
'Mautner, Franz Andreas'
'Zhao, Cunyuan'

_publ_section_title
;
 Role of para-substitution in controlling phosphatase activity of
 dinuclear NiII complexes of Mannich-base ligands: experimental and DFT
 studies\
;
_journal_name_full 'RSC Adv.'
_journal_paper_doi 10.1039/C6RA08705A
_journal_year 2016
_chemical_formula_moiety 'C24 H28 Cl N7 Ni2 O10, 0.7(H2 O)'
_chemical_formula_sum 'C24 H29.4 Cl N7 Ni2 O10.7'
_chemical_formula_weight 739.98
_chemical_name_common '[Ni2(NO3)3(L-chloro)](H2O)0.7'
_space_group_crystal_system monoclinic
_space_group_IT_number 14
_space_group_name_Hall '-P 2yn'
_space_group_name_H-M_alt 'P 1 21/n 1'
_atom_sites_solution_hydrogens geom
_atom_sites_solution_primary direct
_atom_sites_solution_secondary difmap
_audit_creation_method SHELXL
_audit_update_record
;
2016-03-11 deposited with the CCDC.
2016-07-21 downloaded from the CCDC.
;
_cell_angle_alpha 90.00
_cell_angle_beta 97.609(3)
_cell_angle_gamma 90.00
_cell_formula_units_Z 4
_cell_length_a 10.6743(11)
_cell_length_b 15.6272(17)
_cell_length_c 18.068(2)
_cell_measurement_reflns_used 4000
_cell_measurement_temperature 296(2)
_cell_measurement_theta_max 26.00
_cell_measurement_theta_min 1.75
_cell_volume 2987.4(6)
_computing_cell_refinement 'Bruker SAINT'
_computing_data_collection 'Bruker APEX-2'
_computing_data_reduction 'Bruker SAINT'
_computing_structure_refinement 'SHELXL-97 (Sheldrick, 2008)'
_computing_structure_solution 'SHELXS-97 (Sheldrick, 2008)'
_diffrn_ambient_temperature 296(2)
_diffrn_measured_fraction_theta_full 0.986
_diffrn_measured_fraction_theta_max 0.986
_diffrn_measurement_device_type 'Bruker APEX-II CCD'
_diffrn_measurement_method \w-scans
_diffrn_radiation_monochromator graphite
_diffrn_radiation_source 'fine-focus sealed tube'
_diffrn_radiation_type MoK\a
_diffrn_radiation_wavelength 0.71073
_diffrn_reflns_av_R_equivalents 0.0279
_diffrn_reflns_av_unetI/netI 0.0223
_diffrn_reflns_limit_h_max 13
_diffrn_reflns_limit_h_min -13
_diffrn_reflns_limit_k_max 19
_diffrn_reflns_limit_k_min -19
_diffrn_reflns_limit_l_max 21
_diffrn_reflns_limit_l_min -21
_diffrn_reflns_number 36623
_diffrn_reflns_theta_full 27.00
_diffrn_reflns_theta_max 27.00
_diffrn_reflns_theta_min 1.73
_exptl_absorpt_coefficient_mu 1.419
_exptl_absorpt_correction_T_max 0.8582
_exptl_absorpt_correction_T_min 0.7210
_exptl_absorpt_correction_type multi-scan
_exptl_absorpt_process_details SADABS
_exptl_crystal_colour green
_exptl_crystal_density_diffrn 1.645
_exptl_crystal_density_method 'not measured'
_exptl_crystal_description prism
_exptl_crystal_F_000 1524
_exptl_crystal_size_max 0.25
_exptl_crystal_size_mid 0.20
_exptl_crystal_size_min 0.12
_refine_diff_density_max 0.632
_refine_diff_density_min -0.394
_refine_diff_density_rms 0.063
_refine_ls_extinction_method none
_refine_ls_goodness_of_fit_ref 1.048
_refine_ls_matrix_type full
_refine_ls_number_parameters 414
_refine_ls_number_reflns 6426
_refine_ls_number_restraints 2
_refine_ls_restrained_S_all 1.046
_refine_ls_R_factor_all 0.0462
_refine_ls_R_factor_gt 0.0352
_refine_ls_shift/su_max 0.001
_refine_ls_shift/su_mean 0.000
_refine_ls_structure_factor_coef Fsqd
_refine_ls_weighting_details 'calc w=1/[\s^2^(Fo^2^)+(0.0557P)^2^+1.6707P] where P=(Fo^2^+2Fc^2^)/3'
_refine_ls_weighting_scheme calc
_refine_ls_wR_factor_gt 0.0979
_refine_ls_wR_factor_ref 0.1044
_reflns_number_gt 5272
_reflns_number_total 6426
_reflns_threshold_expression >2sigma(I)
_cod_data_source_file c6ra08705a2.cif
_cod_data_source_block complex4
_cod_depositor_comments
;
The following automatic conversions were performed:

'_symmetry_cell_setting' value 'Monoclinic' changed to 'monoclinic'
according to
/usr/data/users/saulius/crontab/automatic-downloads/rss-feeds/RSC/lib/dictionaries/cif_core.dic
dictionary named 'cif_core.dic' version 2.4.2 from 2011-04-26.

Automatic conversion script
Id: cif_fix_values 4268 2015-11-12 08:31:59Z antanas 
;
_cod_original_sg_symbol_H-M 'P 21/n'
_cod_original_formula_sum 'C24 H29.40 Cl N7 Ni2 O10.70'
_cod_database_code 7226065

loop_
_space_group_symop_id
_space_group_symop_operation_xyz
1 'x, y, z'
2 '-x+1/2, y+1/2, -z+1/2'
3 '-x, -y, -z'
4 'x-1/2, -y-1/2, z-1/2'

loop_
_atom_site_label
_atom_site_type_symbol
_atom_site_fract_x
_atom_site_fract_y
_atom_site_fract_z
_atom_site_U_iso_or_equiv
_atom_site_adp_type
_atom_site_occupancy
_atom_site_calc_flag
_atom_site_refinement_flags
Ni2 Ni 0.57309(3) 0.860336(19) 0.133059(18) 0.03615(10) Uani 1 d .
Ni1 Ni 0.36272(3) 0.73117(2) 0.215136(17) 0.03579(10) Uani 1 d .
Cl1 Cl 0.72223(11) 0.43873(6) 0.03333(7) 0.0901(3) Uani 1 d .
O1 O 0.50147(15) 0.74375(10) 0.15376(9) 0.0328(3) Uani 1 d .
O3 O 0.39277(18) 0.89721(13) 0.08347(11) 0.0510(5) Uani 1 d .
O2 O 0.29090(18) 0.85720(12) 0.17558(11) 0.0458(4) Uani 1 d .
O4 O 0.2044(2) 0.94055(18) 0.08853(16) 0.0831(8) Uani 1 d .
O9 O 0.6279(2) 0.98947(13) 0.12861(12) 0.0559(5) Uani 1 d .
O8 O 0.54138(18) 0.94843(13) 0.22364(11) 0.0517(5) Uani 1 d .
O10 O 0.6006(3) 1.08076(15) 0.21575(17) 0.0884(8) Uani 1 d .
O6 O 0.44160(18) 0.80881(14) 0.31033(11) 0.0521(8) Uani 1 d .
O5 O 0.25178(18) 0.76090(14) 0.29855(11) 0.0525(5) Uani 1 d .
O7 O 0.3152(3) 0.8477(2) 0.38899(14) 0.0892(9) Uani 1 d .
O11 O 0.2358(5) 0.8588(3) -0.0703(3) 0.1086(16) Uani 0.70 d PD
H91 H 0.201(8) 0.890(4) -0.042(4) 0.141 Uiso 0.70 d PD
H92 H 0.270(7) 0.888(4) -0.100(3) 0.141 Uiso 0.70 d PD
N3 N 0.6258(2) 0.82493(14) 0.03062(12) 0.0400(5) Uani 1 d .
N4 N 0.74372(18) 0.83382(13) 0.19295(12) 0.0397(5) Uani 1 d .
N1 N 0.4297(2) 0.61554(14) 0.26631(12) 0.0412(5) Uani 1 d .
N2 N 0.2241(2) 0.67302(14) 0.14158(12) 0.0407(5) Uani 1 d .
N5 N 0.2964(2) 0.89922(14) 0.11691(13) 0.0446(5) Uani 1 d .
N7 N 0.5900(2) 1.00906(15) 0.19111(15) 0.0531(6) Uani 1 d .
N6 N 0.3360(2) 0.80804(17) 0.33472(13) 0.0512(6) Uani 1 d .
C1 C 0.5511(2) 0.67325(15) 0.12596(13) 0.0327(5) Uani 1 d .
C2 C 0.5797(2) 0.60105(16) 0.17086(15) 0.0391(5) Uani 1 d .
C3 C 0.6310(3) 0.52904(17) 0.14147(18) 0.0505(7) Uani 1 d .
H3 H 0.6495 0.4809 0.1712 0.061 Uiso 1 calc R
C4 C 0.6542(3) 0.52867(17) 0.0689(2) 0.0555(8) Uani 1 d .
C5 C 0.6274(3) 0.59832(19) 0.02414(17) 0.0503(7) Uani 1 d .
H5 H 0.6437 0.5967 -0.0251 0.060 Uiso 1 calc R
C6 C 0.5758(2) 0.67183(17) 0.05145(14) 0.0393(5) Uani 1 d .
C7 C 0.5489(3) 0.74910(19) 0.00317(14) 0.0460(6) Uani 1 d .
H7A H 0.5654 0.7356 -0.0470 0.055 Uiso 1 calc R
H7B H 0.4600 0.7634 0.0007 0.055 Uiso 1 calc R
C8 C 0.5939(3) 0.8960(2) -0.02322(18) 0.0632(9) Uani 1 d .
H8A H 0.6110 0.8787 -0.0718 0.095 Uiso 1 calc R
H8B H 0.6440 0.9453 -0.0073 0.095 Uiso 1 calc R
H8C H 0.5059 0.9100 -0.0253 0.095 Uiso 1 calc R
C9 C 0.7634(3) 0.80506(18) 0.03320(16) 0.0471(6) Uani 1 d .
H9A H 0.7862 0.8093 -0.0169 0.057 Uiso 1 calc R
H9B H 0.7782 0.7465 0.0499 0.057 Uiso 1 calc R
C10 C 0.8489(3) 0.86425(18) 0.08461(18) 0.0502(7) Uani 1 d .
H10A H 0.9335 0.8625 0.0706 0.060 Uiso 1 calc R
H10B H 0.8180 0.9225 0.0779 0.060 Uiso 1 calc R
C11 C 0.8545(2) 0.84021(16) 0.16514(16) 0.0430(6) Uani 1 d .
C12 C 0.9665(3) 0.8219(2) 0.2108(2) 0.0605(8) Uani 1 d .
H12 H 1.0433 0.8265 0.1920 0.073 Uiso 1 calc R
C13 C 0.9645(3) 0.7974(3) 0.2828(2) 0.0707(10) Uani 1 d .
H13 H 1.0396 0.7849 0.3131 0.085 Uiso 1 calc R
C14 C 0.8522(3) 0.7913(2) 0.31061(18) 0.0575(7) Uani 1 d .
H14 H 0.8493 0.7746 0.3597 0.069 Uiso 1 calc R
C15 C 0.7445(2) 0.81041(17) 0.26440(15) 0.0434(6) Uani 1 d .
H15 H 0.6678 0.8070 0.2833 0.052 Uiso 1 calc R
C16 C 0.5632(2) 0.60324(17) 0.25230(15) 0.0422(6) Uani 1 d .
H16A H 0.5946 0.5500 0.2753 0.051 Uiso 1 calc R
H16B H 0.6142 0.6493 0.2763 0.051 Uiso 1 calc R
C17 C 0.4342(3) 0.6169(2) 0.34909(16) 0.0564(7) Uani 1 d .
H17A H 0.3501 0.6237 0.3617 0.085 Uiso 1 calc R
H17B H 0.4859 0.6638 0.3693 0.085 Uiso 1 calc R
H17C H 0.4693 0.5641 0.3696 0.085 Uiso 1 calc R
C18 C 0.3510(3) 0.54181(17) 0.23596(17) 0.0485(6) Uani 1 d .
H18A H 0.3724 0.4922 0.2673 0.058 Uiso 1 calc R
H18B H 0.3705 0.5285 0.1863 0.058 Uiso 1 calc R
C19 C 0.2102(3) 0.5594(2) 0.23197(18) 0.0556(7) Uani 1 d .
H19A H 0.1658 0.5055 0.2344 0.067 Uiso 1 calc R
H19B H 0.1953 0.5934 0.2749 0.067 Uiso 1 calc R
C20 C 0.1577(2) 0.60565(19) 0.16222(16) 0.0477(6) Uani 1 d .
C21 C 0.0487(3) 0.5784(2) 0.1188(2) 0.0634(8) Uani 1 d .
H21 H 0.0034 0.5326 0.1345 0.076 Uiso 1 calc R
C22 C 0.0070(3) 0.6185(2) 0.0528(2) 0.0657(9) Uani 1 d .
H22 H -0.0669 0.6009 0.0237 0.079 Uiso 1 calc R
C23 C 0.0767(3) 0.6854(2) 0.03050(18) 0.0572(8) Uani 1 d .
H23 H 0.0514 0.7133 -0.0144 0.069 Uiso 1 calc R
C24 C 0.1842(3) 0.71038(17) 0.07540(16) 0.0469(6) Uani 1 d .
H24 H 0.2317 0.7551 0.0595 0.056 Uiso 1 calc R

loop_
_atom_site_aniso_label
_atom_site_aniso_U_11
_atom_site_aniso_U_22
_atom_site_aniso_U_33
_atom_site_aniso_U_23
_atom_site_aniso_U_13
_atom_site_aniso_U_12
Ni2 0.03258(17) 0.03804(17) 0.03969(19) 0.00505(13) 0.01173(13) 0.00560(12)
Ni1 0.03124(17) 0.04188(18) 0.03614(19) -0.00174(13) 0.01148(13) 0.00115(12)
Cl1 0.1092(8) 0.0509(4) 0.1241(9) -0.0227(5) 0.0674(7) 0.0118(5)
O1 0.0313(8) 0.0345(8) 0.0354(9) 0.0019(7) 0.0142(7) 0.0045(6)
O3 0.0409(10) 0.0627(12) 0.0515(11) 0.0122(9) 0.0137(9) 0.0126(9)
O2 0.0481(11) 0.0459(10) 0.0459(11) 0.0012(8) 0.0155(8) 0.0085(8)
O4 0.0569(14) 0.0919(18) 0.102(2) 0.0316(15) 0.0170(13) 0.0384(13)
O9 0.0567(12) 0.0474(11) 0.0669(14) 0.0106(10) 0.0208(10) 0.0039(9)
O8 0.0488(11) 0.0502(11) 0.0590(12) -0.0007(9) 0.0184(9) 0.0054(9)
O10 0.109(2) 0.0476(13) 0.111(2) -0.0208(14) 0.0231(17) -0.0078(13)
O6 0.0427(14) 0.0658(19) 0.0489(19) -0.0018(15) 0.0099(13) -0.0024(13)
O5 0.0390(10) 0.0704(13) 0.0505(12) -0.0039(10) 0.0158(9) -0.0001(9)
O7 0.107(2) 0.111(2) 0.0547(15) -0.0343(15) 0.0318(14) 0.0041(17)
O11 0.106(4) 0.133(4) 0.083(3) 0.020(3) -0.001(3) -0.036(3)
N3 0.0415(11) 0.0434(11) 0.0377(12) 0.0094(9) 0.0148(9) 0.0074(9)
N4 0.0290(10) 0.0409(11) 0.0503(13) 0.0007(10) 0.0091(9) 0.0008(8)
N1 0.0427(12) 0.0451(11) 0.0385(12) 0.0060(9) 0.0150(9) 0.0013(9)
N2 0.0386(11) 0.0431(11) 0.0416(12) -0.0048(9) 0.0103(9) 0.0033(9)
N5 0.0386(11) 0.0406(11) 0.0553(14) -0.0033(10) 0.0083(10) 0.0084(9)
N7 0.0506(14) 0.0421(13) 0.0678(17) -0.0018(12) 0.0121(12) 0.0062(10)
N6 0.0525(14) 0.0664(15) 0.0373(13) -0.0025(11) 0.0151(11) 0.0070(12)
C1 0.0281(11) 0.0356(11) 0.0362(13) -0.0038(10) 0.0108(9) -0.0002(9)
C2 0.0337(12) 0.0387(12) 0.0475(15) 0.0013(11) 0.0148(11) 0.0015(10)
C3 0.0475(15) 0.0360(13) 0.072(2) 0.0011(13) 0.0220(14) 0.0047(11)
C4 0.0519(16) 0.0385(14) 0.083(2) -0.0161(14) 0.0337(15) 0.0019(12)
C5 0.0493(16) 0.0562(16) 0.0501(17) -0.0179(13) 0.0238(13) -0.0068(13)
C6 0.0348(12) 0.0449(13) 0.0398(14) -0.0062(11) 0.0105(10) -0.0033(10)
C7 0.0463(15) 0.0646(17) 0.0280(13) -0.0027(12) 0.0083(11) 0.0049(12)
C8 0.078(2) 0.067(2) 0.0479(17) 0.0246(15) 0.0209(16) 0.0170(17)
C9 0.0453(15) 0.0528(15) 0.0477(16) 0.0028(12) 0.0231(12) 0.0053(12)
C10 0.0377(14) 0.0495(15) 0.0681(19) 0.0043(13) 0.0244(13) -0.0015(11)
C11 0.0317(12) 0.0375(12) 0.0619(17) -0.0054(12) 0.0141(12) -0.0021(10)
C12 0.0284(13) 0.0672(19) 0.087(2) -0.0110(17) 0.0127(14) 0.0026(12)
C13 0.0432(17) 0.101(3) 0.066(2) -0.001(2) -0.0032(15) 0.0158(17)
C14 0.0498(17) 0.0688(19) 0.0518(18) 0.0035(15) -0.0008(14) 0.0082(14)
C15 0.0366(13) 0.0464(14) 0.0478(16) 0.0004(12) 0.0078(11) 0.0005(10)
C16 0.0389(13) 0.0434(13) 0.0446(15) 0.0086(11) 0.0071(11) 0.0062(11)
C17 0.066(2) 0.0683(19) 0.0372(15) 0.0097(14) 0.0145(13) 0.0054(15)
C18 0.0496(16) 0.0428(14) 0.0553(17) 0.0087(12) 0.0150(13) -0.0019(12)
C19 0.0471(16) 0.0628(18) 0.0594(19) 0.0114(15) 0.0163(14) -0.0118(13)
C20 0.0357(13) 0.0557(16) 0.0544(17) -0.0041(13) 0.0160(12) -0.0028(12)
C21 0.0440(16) 0.072(2) 0.076(2) -0.0055(18) 0.0133(15) -0.0108(15)
C22 0.0445(17) 0.082(2) 0.068(2) -0.0160(19) -0.0006(15) -0.0019(16)
C23 0.0579(18) 0.0610(18) 0.0505(17) -0.0112(14) -0.0015(14) 0.0172(14)
C24 0.0530(16) 0.0416(13) 0.0462(16) -0.0061(12) 0.0075(13) 0.0074(12)

loop_
_atom_type_symbol
_atom_type_description
_atom_type_scat_dispersion_real
_atom_type_scat_dispersion_imag
_atom_type_scat_source
C C 0.0033 0.0016 'International Tables Vol C Tables 4.2.6.8 and 6.1.1.4'
H H 0.0000 0.0000 'International Tables Vol C Tables 4.2.6.8 and 6.1.1.4'
N N 0.0061 0.0033 'International Tables Vol C Tables 4.2.6.8 and 6.1.1.4'
O O 0.0106 0.0060 'International Tables Vol C Tables 4.2.6.8 and 6.1.1.4'
Cl Cl 0.1484 0.1585 'International Tables Vol C Tables 4.2.6.8 and 6.1.1.4'
Ni Ni 0.3393 1.1124 'International Tables Vol C Tables 4.2.6.8 and 6.1.1.4'

loop_
_geom_angle_atom_site_label_1
_geom_angle_atom_site_label_2
_geom_angle_atom_site_label_3
_geom_angle
O1 Ni2 N4 92.96(8)
O1 Ni2 N3 94.48(7)
N4 Ni2 N3 95.20(8)
O1 Ni2 O3 88.77(7)
N4 Ni2 O3 172.49(8)
N3 Ni2 O3 91.95(8)
O1 Ni2 O9 168.72(7)
N4 Ni2 O9 88.96(8)
N3 Ni2 O9 96.42(8)
O3 Ni2 O9 87.95(8)
O1 Ni2 O8 109.03(7)
N4 Ni2 O8 86.95(8)
N3 Ni2 O8 156.28(8)
O3 Ni2 O8 85.57(8)
O9 Ni2 O8 59.95(8)
O1 Ni1 N2 102.07(8)
O1 Ni1 O5 157.29(8)
N2 Ni1 O5 97.82(8)
O1 Ni1 N1 95.48(7)
N2 Ni1 N1 94.44(9)
O5 Ni1 N1 93.78(8)
O1 Ni1 O6 98.49(7)
N2 Ni1 O6 157.19(8)
O5 Ni1 O6 60.24(8)
N1 Ni1 O6 93.31(8)
O1 Ni1 O2 89.05(7)
N2 Ni1 O2 89.76(8)
O5 Ni1 O2 80.14(8)
N1 Ni1 O2 173.04(8)
O6 Ni1 O2 80.77(8)
C1 O1 Ni1 119.28(14)
C1 O1 Ni2 119.25(13)
Ni1 O1 Ni2 121.45(8)
N5 O3 Ni2 124.35(16)
N5 O2 Ni1 133.65(15)
C8 N3 C7 108.0(2)
C8 N3 C9 108.3(2)
C7 N3 C9 109.9(2)
C8 N3 Ni2 108.55(17)
C7 N3 Ni2 107.83(15)
C9 N3 Ni2 114.06(17)
C15 N4 C11 119.0(2)
C15 N4 Ni2 117.32(16)
C11 N4 Ni2 123.66(19)
C18 N1 C17 108.8(2)
C18 N1 C16 110.1(2)
C17 N1 C16 105.5(2)
C18 N1 Ni1 111.08(16)
C17 N1 Ni1 113.03(18)
C16 N1 Ni1 108.15(15)
C24 N2 C20 117.8(2)
C24 N2 Ni1 119.73(18)
C20 N2 Ni1 121.59(19)
O4 N5 O2 120.2(2)
O4 N5 O3 118.1(2)
O3 N5 O2 121.6(2)
O10 N7 O8 123.4(3)
O10 N7 O9 121.4(3)
O8 N7 O9 115.3(2)
O7 N6 O6 123.2(3)
O7 N6 O5 121.4(3)
O6 N6 O5 115.4(2)
O1 C1 C2 120.6(2)
O1 C1 C6 120.2(2)
C2 C1 C6 119.2(2)
C3 C2 C1 119.9(2)
C3 C2 C16 119.7(2)
C1 C2 C16 120.2(2)
C4 C3 C2 120.1(3)
C4 C3 H3 119.9
C2 C3 H3 119.9
C5 C4 C3 121.0(2)
C5 C4 Cl1 119.4(2)
C3 C4 Cl1 119.6(2)
C4 C5 C6 120.7(3)
C4 C5 H5 119.6
C6 C5 H5 119.6
C5 C6 C1 119.0(2)
C5 C6 C7 121.0(2)
C1 C6 C7 120.0(2)
N3 C7 C6 113.2(2)
N3 C7 H7A 108.9
C6 C7 H7A 108.9
N3 C7 H7B 108.9
C6 C7 H7B 108.9
H7A C7 H7B 107.8
N3 C8 H8A 109.5
N3 C8 H8B 109.5
H8A C8 H8B 109.5
N3 C8 H8C 109.5
H8A C8 H8C 109.5
H8B C8 H8C 109.5
N3 C9 C10 113.5(2)
N3 C9 H9A 108.9
C10 C9 H9A 108.9
N3 C9 H9B 108.9
C10 C9 H9B 108.9
H9A C9 H9B 107.7
C11 C10 C9 112.6(2)
C11 C10 H10A 109.1
C9 C10 H10A 109.1
C11 C10 H10B 109.1
C9 C10 H10B 109.1
H10A C10 H10B 107.8
N4 C11 C12 119.4(3)
N4 C11 C10 117.2(2)
C12 C11 C10 123.3(2)
C13 C12 C11 120.3(3)
C13 C12 H12 119.8
C11 C12 H12 119.8
C12 C13 C14 119.9(3)
C12 C13 H13 120.0
C14 C13 H13 120.0
C13 C14 C15 118.1(3)
C13 C14 H14 120.9
C15 C14 H14 120.9
N4 C15 C14 123.2(3)
N4 C15 H15 118.4
C14 C15 H15 118.4
N1 C16 C2 114.0(2)
N1 C16 H16A 108.7
C2 C16 H16A 108.7
N1 C16 H16B 108.7
C2 C16 H16B 108.7
H16A C16 H16B 107.6
N1 C17 H17A 109.5
N1 C17 H17B 109.5
H17A C17 H17B 109.5
N1 C17 H17C 109.5
H17A C17 H17C 109.5
H17B C17 H17C 109.5
N1 C18 C19 112.6(2)
N1 C18 H18A 109.1
C19 C18 H18A 109.1
N1 C18 H18B 109.1
C19 C18 H18B 109.1
H18A C18 H18B 107.8
C20 C19 C18 112.7(2)
C20 C19 H19A 109.1
C18 C19 H19A 109.1
C20 C19 H19B 109.1
C18 C19 H19B 109.1
H19A C19 H19B 107.8
N2 C20 C21 121.2(3)
N2 C20 C19 117.2(2)
C21 C20 C19 121.5(3)
C22 C21 C20 120.4(3)
C22 C21 H21 119.8
C20 C21 H21 119.8
C21 C22 C23 118.6(3)
C21 C22 H22 120.7
C23 C22 H22 120.7
C24 C23 C22 119.1(3)
C24 C23 H23 120.5
C22 C23 H23 120.5
N2 C24 C23 122.9(3)
N2 C24 H24 118.6
C23 C24 H24 118.6

loop_
_geom_bond_atom_site_label_1
_geom_bond_atom_site_label_2
_geom_bond_distance
Ni2 O1 2.0296(16)
Ni2 N4 2.034(2)
Ni2 N3 2.079(2)
Ni2 O3 2.0936(19)
Ni2 O9 2.106(2)
Ni2 O8 2.199(2)
Ni1 O1 1.9741(15)
Ni1 N2 2.064(2)
Ni1 O5 2.0886(19)
Ni1 N1 2.111(2)
Ni1 O6 2.181(2)
Ni1 O2 2.1981(18)
Cl1 C4 1.743(3)
O1 C1 1.348(3)
O3 N5 1.261(3)
O2 N5 1.255(3)
O4 N5 1.229(3)
O9 N7 1.286(3)
O8 N7 1.262(3)
O10 N7 1.205(3)
O6 N6 1.263(3)
O5 N6 1.274(3)
O7 N6 1.205(3)
N3 C8 1.486(3)
N3 C7 1.489(4)
N3 C9 1.497(3)
N4 C15 1.341(3)
N4 C11 1.348(3)
N1 C18 1.487(4)
N1 C17 1.490(3)
N1 C16 1.492(3)
N2 C24 1.348(4)
N2 C20 1.349(4)
C1 C2 1.399(3)
C1 C6 1.406(3)
C2 C3 1.387(4)
C2 C16 1.505(4)
C3 C4 1.367(4)
C3 H3 0.9300
C4 C5 1.363(4)
C5 C6 1.392(4)
C5 H5 0.9300
C6 C7 1.495(4)
C7 H7A 0.9700
C7 H7B 0.9700
C8 H8A 0.9600
C8 H8B 0.9600
C8 H8C 0.9600
C9 C10 1.525(4)
C9 H9A 0.9700
C9 H9B 0.9700
C10 C11 1.496(4)
C10 H10A 0.9700
C10 H10B 0.9700
C11 C12 1.390(4)
C12 C13 1.359(5)
C12 H12 0.9300
C13 C14 1.362(5)
C13 H13 0.9300
C14 C15 1.361(4)
C14 H14 0.9300
C15 H15 0.9300
C16 H16A 0.9700
C16 H16B 0.9700
C17 H17A 0.9600
C17 H17B 0.9600
C17 H17C 0.9600
C18 C19 1.520(4)
C18 H18A 0.9700
C18 H18B 0.9700
C19 C20 1.496(4)
C19 H19A 0.9700
C19 H19B 0.9700
C20 C21 1.381(4)
C21 C22 1.368(5)
C21 H21 0.9300
C22 C23 1.374(5)
C22 H22 0.9300
C23 C24 1.371(4)
C23 H23 0.9300
C24 H24 0.9300

loop_
_geom_torsion_atom_site_label_1
_geom_torsion_atom_site_label_2
_geom_torsion_atom_site_label_3
_geom_torsion_atom_site_label_4
_geom_torsion
O1 C1 C2 C3 -179.9(2)
C6 C1 C2 C3 -0.5(4)
O1 C1 C2 C16 -3.9(3)
C6 C1 C2 C16 175.5(2)
C1 C2 C3 C4 0.4(4)
C16 C2 C3 C4 -175.6(3)
C2 C3 C4 C5 -0.2(5)
C2 C3 C4 Cl1 178.4(2)
C3 C4 C5 C6 0.2(5)
Cl1 C4 C5 C6 -178.5(2)
C4 C5 C6 C1 -0.3(4)
C4 C5 C6 C7 178.6(3)
O1 C1 C6 C5 179.9(2)
C2 C1 C6 C5 0.4(4)
O1 C1 C6 C7 0.9(3)
C2 C1 C6 C7 -178.5(2)
C8 N3 C7 C6 178.0(2)
C9 N3 C7 C6 60.0(3)
C5 C6 C7 N3 -116.1(3)
C1 C6 C7 N3 62.9(3)
C8 N3 C9 C10 82.5(3)
C7 N3 C9 C10 -159.7(2)
N3 C9 C10 C11 79.3(3)
C15 N4 C11 C12 0.4(4)
C15 N4 C11 C10 178.4(2)
C9 C10 C11 N4 -54.6(3)
C9 C10 C11 C12 123.4(3)
N4 C11 C12 C13 0.3(5)
C10 C11 C12 C13 -177.6(3)
C11 C12 C13 C14 -0.5(6)
C12 C13 C14 C15 -0.1(6)
C11 N4 C15 C14 -1.0(4)
C13 C14 C15 N4 0.8(5)
C18 N1 C16 C2 63.4(3)
C17 N1 C16 C2 -179.3(2)
C3 C2 C16 N1 -120.4(3)
C1 C2 C16 N1 63.6(3)
C17 N1 C18 C19 78.2(3)
C16 N1 C18 C19 -166.6(2)
N1 C18 C19 C20 84.5(3)
C24 N2 C20 C21 -3.2(4)
C24 N2 C20 C19 174.0(2)
C18 C19 C20 N2 -45.6(4)
C18 C19 C20 C21 131.7(3)
N2 C20 C21 C22 1.3(5)
C19 C20 C21 C22 -175.8(3)
C20 C21 C22 C23 0.8(5)
C21 C22 C23 C24 -0.9(5)
C20 N2 C24 C23 3.1(4)
C22 C23 C24 N2 -1.1(4)
